data_7008037
loop_
_publ_author_name
'Li, Peiyi'
'Ahrens, Birte'
'Feeder, Neil'
'Raithby, Paul R.'
'Teat, Simon J.'
'Khan, Muhammad S.'

_publ_section_title
;
 Luminescent digold ethynyl thienothiophene and dithienothiophene
 complexes; their synthesis and structural characterisation
;
_journal_issue 5
_journal_name_full 'Dalton transactions (Cambridge, England : 2003)'
_journal_page_first 874
_journal_page_last 883
_journal_paper_doi 10.1039/b415965a
_journal_year 2005
_chemical_formula_sum 'C46 H32 Au2 P2 S2'
_chemical_formula_weight 1104.71
_chemical_name_systematic 'Compound 3a'
_space_group_IT_number 7
_symmetry_cell_setting monoclinic
_symmetry_space_group_name_Hall 'P -2yc'
_symmetry_space_group_name_H-M 'P 1 c 1'
_atom_sites_solution_hydrogens geom
_atom_sites_solution_primary direct
_atom_sites_solution_secondary difmap
_audit_creation_method SHELXL-97
_cell_angle_alpha 90.00
_cell_angle_beta 92.13(2)
_cell_angle_gamma 90.00
_cell_formula_units_Z 2
_cell_length_a 7.1766(17)
_cell_length_b 15.917(4)
_cell_length_c 17.041(4)
_cell_measurement_temperature 150(2)
_cell_volume 1945.2(8)
_computing_cell_refinement 'Bruker SAINT version 6.02a (Bruker, 2000)'
_computing_data_collection 'Bruker SMART version 5.054 (Bruker, 1998)'
_computing_data_reduction 'Bruker SAINT version 6.02a (Bruker, 2000)'
_computing_publication_material 'SHELXL-97 (Sheldrick, 1997)'
_computing_structure_refinement 'SHELXL-97 (Sheldrick, 1997)'
_computing_structure_solution 'SHELXS-97 (Sheldrick, 1990)'
_diffrn_ambient_temperature 150(2)
_diffrn_detector_area_resol_mean 8.192
_diffrn_measured_fraction_theta_full 0.679
_diffrn_measured_fraction_theta_max 0.679
_diffrn_measurement_device_type 'Bruker AXS SMART 1K CCD diffractometer'
_diffrn_measurement_method 'omega rotation with narrow frames'
_diffrn_radiation_monochromator 'Silicon 111'
_diffrn_radiation_source 'Daresbury SRS Station 9.8'
_diffrn_radiation_type Synchrotron
_diffrn_radiation_wavelength 0.68870
_diffrn_reflns_av_R_equivalents 0.0295
_diffrn_reflns_av_sigmaI/netI 0.0170
_diffrn_reflns_limit_h_max 7
_diffrn_reflns_limit_h_min -4
_diffrn_reflns_limit_k_max 19
_diffrn_reflns_limit_k_min -3
_diffrn_reflns_limit_l_max 17
_diffrn_reflns_limit_l_min -20
_diffrn_reflns_number 3875
_diffrn_reflns_theta_full 25.49
_diffrn_reflns_theta_max 25.49
_diffrn_reflns_theta_min 3.66
_diffrn_standards_number 0
_exptl_absorpt_coefficient_mu 7.756
_exptl_absorpt_correction_T_max 0.7467
_exptl_absorpt_correction_T_min 0.5758
_exptl_absorpt_correction_type 'Semi empirical'
_exptl_absorpt_process_details SADABS
_exptl_crystal_colour Yellow
_exptl_crystal_density_diffrn 1.886
_exptl_crystal_density_method 'not measured'
_exptl_crystal_description Platelet
_exptl_crystal_F_000 1056
_exptl_crystal_size_max 0.08
_exptl_crystal_size_mid 0.08
_exptl_crystal_size_min 0.04
_refine_diff_density_max 1.302
_refine_diff_density_min -0.956
_refine_diff_density_rms 0.139
_refine_ls_abs_structure_details 'Flack H D (1983), Acta Cryst. A39, 876-881'
_refine_ls_abs_structure_Flack 0.003(11)
_refine_ls_extinction_method none
_refine_ls_goodness_of_fit_ref 1.042
_refine_ls_hydrogen_treatment mixed
_refine_ls_matrix_type full
_refine_ls_number_parameters 469
_refine_ls_number_reflns 3865
_refine_ls_number_restraints 20
_refine_ls_restrained_S_all 1.039
_refine_ls_R_factor_all 0.0439
_refine_ls_R_factor_gt 0.0428
_refine_ls_shift/su_max 0.000
_refine_ls_shift/su_mean 0.000
_refine_ls_structure_factor_coef Fsqd
_refine_ls_weighting_details 'calc w=1/[\s^2^(Fo^2^)+(0.0812P)^2^+11.6430P] where P=(Fo^2^+2Fc^2^)/3'
_refine_ls_weighting_scheme calc
_refine_ls_wR_factor_gt 0.1091
_refine_ls_wR_factor_ref 0.1103
_reflns_number_gt 3780
_reflns_number_total 3865
_reflns_threshold_expression >2sigma(I)
_cod_data_source_file b415965a.txt
_cod_data_source_block cam113
_cod_depositor_comments
;
The following automatic conversions were performed:
'_symmetry_cell_setting' value 'Monoclinic' changed to 'monoclinic'
according to '/home/saulius/struct/CIF-dictionaries/cif_core.dic'
dictionary named 'cif_core.dic' version 2.4.1 from 2010-06-29.

Automatic conversion script
Id: cif_fix_enum 1527 2010-12-29 10:47:43Z saulius 
;
_cod_original_cell_volume 1945.2(7)
_cod_original_sg_symbol_H-M Pc
_cod_database_code 7008037

loop_
_symmetry_equiv_pos_as_xyz
'x, y, z'
'x, -y, z+1/2'

loop_
_atom_site_label
_atom_site_type_symbol
_atom_site_fract_x
_atom_site_fract_y
_atom_site_fract_z
_atom_site_U_iso_or_equiv
_atom_site_adp_type
_atom_site_occupancy
_atom_site_symmetry_multiplicity
_atom_site_calc_flag
_atom_site_refinement_flags
_atom_site_disorder_assembly
_atom_site_disorder_group
Au1 Au 0.71632(6) 0.36065(2) 0.26390(3) 0.02632(19) Uani 1 1 d . . .
Au2 Au -0.71827(6) 0.14672(2) 0.73649(3) 0.02626(19) Uani 1 1 d . . .
P1 P 0.9186(6) 0.40600(18) 0.1736(2) 0.0256(9) Uani 1 1 d . . .
P2 P -0.9409(6) 0.07158(17) 0.7977(2) 0.0238(9) Uani 1 1 d . . .
C1 C 0.529(3) 0.3270(10) 0.3403(10) 0.036(4) Uani 1 1 d . . .
C2 C 0.407(3) 0.3150(8) 0.3877(10) 0.033(4) Uani 1 1 d . . .
C3 C 0.258(2) 0.3005(7) 0.4382(10) 0.029(4) Uani 1 1 d . . .
C4 C 0.254(2) 0.3116(7) 0.5173(9) 0.026(4) Uani 1 1 d . . .
H4A H 0.3560 0.3324 0.5489 0.031 Uiso 1 1 calc R . .
C5 C 0.079(2) 0.2882(7) 0.5464(8) 0.020(3) Uani 1 1 d . . .
C6 C -0.050(2) 0.2646(7) 0.4882(9) 0.029(4) Uani 1 1 d . . .
S1 S 0.0420(6) 0.2669(2) 0.3964(2) 0.0305(10) Uani 1 1 d . . .
S2 S -0.0195(6) 0.28554(19) 0.6374(2) 0.0303(9) Uani 1 1 d . . .
C7 C -0.225(3) 0.2424(7) 0.5171(10) 0.032(4) Uani 1 1 d . . .
H7A H -0.3265 0.2235 0.4843 0.038 Uiso 1 1 calc R . .
C8 C -0.236(2) 0.2507(7) 0.5964(8) 0.026(4) Uani 1 1 d . . .
C9 C -0.385(2) 0.2285(7) 0.6461(9) 0.029(4) Uani 1 1 d . . .
C10 C -0.512(2) 0.2022(7) 0.6810(9) 0.024(4) Uani 1 1 d . . .
C101 C 1.080(3) 0.4854(6) 0.2099(9) 0.034(4) Uani 1 1 d . . .
C102 C 1.046(3) 0.5249(7) 0.2805(10) 0.038(5) Uani 1 1 d . . .
H10A H 0.9352 0.5115 0.3070 0.046 Uiso 1 1 calc R . .
C103 C 1.170(3) 0.5843(9) 0.3138(12) 0.046(5) Uani 1 1 d . . .
H10B H 1.1455 0.6100 0.3627 0.055 Uiso 1 1 calc R . .
C104 C 1.323(4) 0.6041(9) 0.2751(13) 0.058(6) Uani 1 1 d . . .
H10C H 1.4071 0.6448 0.2968 0.069 Uiso 1 1 calc R . .
C105 C 1.362(3) 0.5665(9) 0.2041(13) 0.051(5) Uani 1 1 d . . .
H10D H 1.4718 0.5812 0.1776 0.061 Uiso 1 1 calc R . .
C106 C 1.238(3) 0.5062(8) 0.1717(13) 0.047(5) Uani 1 1 d . . .
H10E H 1.2634 0.4801 0.1232 0.056 Uiso 1 1 calc R . .
C111 C 1.064(2) 0.3251(8) 0.1350(10) 0.029(4) Uani 1 1 d . . .
C112 C 1.198(2) 0.2896(8) 0.1873(10) 0.032(4) Uani 1 1 d . . .
H11A H 1.2169 0.3131 0.2382 0.038 Uiso 1 1 calc R . .
C113 C 1.306(3) 0.2191(9) 0.1654(12) 0.042(5) Uani 1 1 d . . .
H11B H 1.3981 0.1961 0.2008 0.051 Uiso 1 1 calc R . .
C114 C 1.275(3) 0.1851(9) 0.0919(13) 0.053(6) Uani 1 1 d . . .
H11C H 1.3432 0.1369 0.0769 0.064 Uiso 1 1 calc R . .
C115 C 1.144(3) 0.2207(9) 0.0391(11) 0.045(5) Uani 1 1 d . . .
H11D H 1.1261 0.1976 -0.0121 0.054 Uiso 1 1 calc R . .
C116 C 1.038(2) 0.2900(7) 0.0612(10) 0.030(4) Uani 1 1 d . . .
H11E H 0.9480 0.3132 0.0253 0.036 Uiso 1 1 calc R . .
C121 C 0.789(2) 0.4457(7) 0.0867(9) 0.024(4) Uani 1 1 d . . .
C122 C 0.866(3) 0.5075(8) 0.0359(11) 0.041(5) Uani 1 1 d . . .
H12A H 0.9851 0.5316 0.0464 0.050 Uiso 1 1 calc R . .
C123 C 0.756(3) 0.5301(8) -0.0293(11) 0.043(5) Uani 1 1 d . . .
H12B H 0.8000 0.5717 -0.0639 0.052 Uiso 1 1 calc R . .
C124 C 0.582(3) 0.4933(8) -0.0455(11) 0.045(5) Uani 1 1 d . . .
H12C H 0.5087 0.5109 -0.0901 0.054 Uiso 1 1 calc R . .
C125 C 0.519(3) 0.4342(8) 0.0008(11) 0.039(4) Uani 1 1 d . . .
H12D H 0.4032 0.4084 -0.0125 0.047 Uiso 1 1 calc R . .
C126 C 0.616(2) 0.4087(8) 0.0674(10) 0.033(4) Uani 1 1 d . . .
H12E H 0.5664 0.3665 0.1001 0.039 Uiso 1 1 calc R . .
C201 C -0.829(2) 0.0070(7) 0.8723(10) 0.031(4) Uani 1 1 d . . .
C202 C -0.879(3) 0.0069(9) 0.9520(11) 0.036(5) Uani 1 1 d . . .
H20A H -0.9800 0.0414 0.9671 0.043 Uiso 1 1 calc R . .
C203 C -0.789(3) -0.0410(9) 1.0077(11) 0.042(5) Uani 1 1 d . . .
H20B H -0.8269 -0.0411 1.0605 0.050 Uiso 1 1 calc R . .
C204 C -0.634(3) -0.0918(8) 0.9840(11) 0.039(4) Uani 1 1 d . . .
H20C H -0.5673 -0.1257 1.0215 0.047 Uiso 1 1 calc R . .
C205 C -0.583(2) -0.0910(7) 0.9085(10) 0.032(4) Uani 1 1 d . . .
H20D H -0.4801 -0.1239 0.8930 0.038 Uiso 1 1 calc R . .
C206 C -0.681(2) -0.0418(7) 0.8532(10) 0.030(4) Uani 1 1 d . . .
H20E H -0.6437 -0.0423 0.8003 0.036 Uiso 1 1 calc R . .
C211 C -1.125(2) 0.1325(7) 0.8433(9) 0.021(3) Uani 1 1 d U . .
C212 C -1.278(3) 0.0940(8) 0.8752(11) 0.037(4) Uani 1 1 d U . .
H21A H -1.2892 0.0347 0.8727 0.045 Uiso 1 1 calc R . .
C213 C -1.414(3) 0.1407(8) 0.9107(11) 0.031(4) Uani 1 1 d . . .
H21B H -1.5168 0.1138 0.9336 0.038 Uiso 1 1 calc R . .
C214 C -1.396(3) 0.2275(9) 0.9123(10) 0.038(5) Uani 1 1 d . . .
H21C H -1.4904 0.2607 0.9347 0.046 Uiso 1 1 calc R . .
C215 C -1.241(3) 0.2663(8) 0.8810(11) 0.035(4) Uani 1 1 d . . .
H21D H -1.2270 0.3255 0.8851 0.042 Uiso 1 1 calc R . .
C216 C -1.109(2) 0.2200(8) 0.8445(10) 0.027(4) Uani 1 1 d U . .
H21E H -1.0079 0.2470 0.8203 0.033 Uiso 1 1 calc R . .
C221 C -1.063(2) -0.0003(6) 0.7333(9) 0.024(3) Uani 1 1 d . . .
C222 C -1.137(3) 0.0302(8) 0.6634(11) 0.034(4) Uani 1 1 d . . .
H22A H -1.1208 0.0878 0.6506 0.041 Uiso 1 1 calc R . .
C223 C -1.238(3) -0.0241(9) 0.6091(11) 0.042(5) Uani 1 1 d . . .
H22B H -1.2887 -0.0036 0.5606 0.051 Uiso 1 1 calc R . .
C224 C -1.257(3) -0.1085(9) 0.6308(12) 0.047(5) Uani 1 1 d . . .
H22C H -1.3208 -0.1459 0.5956 0.057 Uiso 1 1 calc R . .
C225 C -1.188(3) -0.1383(8) 0.7001(16) 0.053(6) Uani 1 1 d . . .
H22D H -1.2070 -0.1955 0.7135 0.064 Uiso 1 1 calc R . .
C226 C -1.087(3) -0.0846(7) 0.7533(11) 0.036(4) Uani 1 1 d . . .
H22E H -1.0370 -0.1059 0.8017 0.043 Uiso 1 1 calc R . .

loop_
_atom_site_aniso_label
_atom_site_aniso_U_11
_atom_site_aniso_U_22
_atom_site_aniso_U_33
_atom_site_aniso_U_23
_atom_site_aniso_U_13
_atom_site_aniso_U_12
Au1 0.0250(5) 0.0316(2) 0.0226(4) -0.00037(17) 0.0028(3) -0.0027(2)
Au2 0.0241(5) 0.0279(2) 0.0269(4) 0.00279(17) 0.0013(3) -0.0030(2)
P1 0.026(3) 0.0279(13) 0.023(2) -0.0015(11) 0.0004(17) -0.0019(13)
P2 0.021(3) 0.0227(13) 0.028(2) 0.0032(10) -0.0011(18) -0.0019(12)
C1 0.040(14) 0.049(8) 0.019(10) 0.002(6) -0.006(8) 0.009(8)
C2 0.037(13) 0.036(6) 0.024(10) 0.005(5) -0.011(8) 0.003(6)
C3 0.013(11) 0.026(5) 0.047(11) 0.008(5) -0.005(7) 0.004(5)
C4 0.018(11) 0.030(6) 0.030(9) 0.004(4) -0.003(7) -0.005(5)
C5 0.010(10) 0.032(5) 0.018(8) -0.004(4) -0.005(6) -0.003(5)
C6 0.030(13) 0.028(6) 0.029(9) -0.001(4) 0.013(8) -0.003(5)
S1 0.024(3) 0.0445(17) 0.023(2) -0.0031(12) -0.0010(18) -0.0051(14)
S2 0.028(3) 0.0409(16) 0.023(2) 0.0017(11) -0.0003(18) -0.0037(14)
C7 0.030(13) 0.035(6) 0.030(10) 0.001(5) 0.002(8) 0.002(6)
C8 0.034(12) 0.033(6) 0.009(8) 0.005(4) -0.009(7) 0.004(5)
C9 0.025(12) 0.035(6) 0.026(9) 0.003(5) -0.005(8) -0.002(6)
C10 0.013(11) 0.029(6) 0.030(10) 0.007(5) 0.001(7) -0.005(5)
C101 0.049(14) 0.021(5) 0.032(9) 0.001(4) -0.017(8) -0.007(6)
C102 0.056(14) 0.027(6) 0.030(10) 0.007(5) -0.010(8) -0.001(6)
C103 0.053(16) 0.041(7) 0.042(13) -0.004(6) -0.017(11) 0.009(8)
C104 0.075(19) 0.037(8) 0.058(15) 0.005(7) -0.033(12) -0.006(8)
C105 0.042(15) 0.043(7) 0.067(15) 0.016(7) -0.011(10) -0.015(8)
C106 0.039(14) 0.029(6) 0.072(14) 0.008(6) -0.009(10) -0.011(6)
C111 0.019(11) 0.027(6) 0.042(10) 0.007(5) -0.009(7) 0.004(5)
C112 0.025(13) 0.038(6) 0.032(11) -0.006(5) -0.002(8) 0.006(6)
C113 0.032(14) 0.052(8) 0.042(13) -0.004(6) -0.006(9) 0.019(7)
C114 0.055(16) 0.035(7) 0.071(15) -0.012(7) 0.013(11) 0.015(7)
C115 0.045(15) 0.044(7) 0.045(13) -0.017(6) -0.006(10) 0.002(7)
C116 0.016(11) 0.035(6) 0.038(11) -0.007(5) -0.004(7) 0.009(5)
C121 0.019(11) 0.035(6) 0.019(9) 0.000(4) 0.001(7) 0.004(5)
C122 0.060(16) 0.029(6) 0.035(12) 0.003(5) 0.005(10) -0.008(7)
C123 0.067(17) 0.035(6) 0.028(11) 0.004(5) -0.005(10) 0.000(7)
C124 0.064(17) 0.031(6) 0.038(12) -0.004(5) -0.018(10) -0.006(7)
C125 0.039(13) 0.042(7) 0.035(12) -0.001(5) -0.007(8) 0.011(7)
C126 0.022(13) 0.046(7) 0.030(10) -0.001(5) -0.013(8) -0.002(6)
C201 0.024(11) 0.023(5) 0.045(11) -0.002(5) -0.011(8) -0.010(5)
C202 0.027(13) 0.045(7) 0.035(12) 0.005(6) -0.002(9) -0.002(6)
C203 0.054(16) 0.055(8) 0.015(11) 0.009(6) -0.004(9) 0.005(8)
C204 0.026(13) 0.037(7) 0.053(13) 0.011(6) -0.010(9) 0.000(6)
C205 0.015(11) 0.032(6) 0.047(12) 0.005(5) -0.004(8) 0.004(5)
C206 0.033(12) 0.030(6) 0.029(9) -0.001(5) 0.007(8) -0.003(5)
C211 0.002(10) 0.033(6) 0.029(9) -0.002(4) 0.003(7) 0.002(4)
C212 0.031(13) 0.041(7) 0.040(11) -0.002(5) -0.006(8) 0.004(6)
C213 0.008(12) 0.046(8) 0.040(12) -0.002(5) -0.005(8) 0.001(5)
C214 0.039(14) 0.051(8) 0.025(11) -0.010(6) -0.008(8) 0.020(7)
C215 0.028(13) 0.032(6) 0.046(12) -0.002(5) 0.000(9) 0.006(6)
C216 0.010(11) 0.047(7) 0.024(10) -0.002(5) -0.002(7) 0.008(6)
C221 0.012(9) 0.016(5) 0.044(10) 0.001(4) 0.000(7) -0.005(4)
C222 0.025(13) 0.042(7) 0.035(11) 0.003(5) -0.017(8) -0.002(6)
C223 0.040(15) 0.057(9) 0.029(12) -0.003(6) -0.016(9) -0.004(7)
C224 0.040(15) 0.040(7) 0.061(14) -0.017(7) -0.011(10) -0.003(7)
C225 0.051(18) 0.030(7) 0.076(17) 0.001(6) -0.025(13) -0.010(6)
C226 0.031(13) 0.025(6) 0.050(12) 0.004(5) -0.011(8) -0.011(5)

loop_
_atom_type_symbol
_atom_type_description
_atom_type_scat_dispersion_real
_atom_type_scat_dispersion_imag
_atom_type_scat_source
C C 0.0033 0.0016 'International Tables Vol C Tables 4.2.6.8 and 6.1.1.4'
H H 0.0000 0.0000 'International Tables Vol C Tables 4.2.6.8 and 6.1.1.4'
P P 0.1023 0.0942 'International Tables Vol C Tables 4.2.6.8 and 6.1.1.4'
S S 0.1246 0.1234 'International Tables Vol C Tables 4.2.6.8 and 6.1.1.4'
Au Au -2.0133 8.8022 'International Tables Vol C Tables 4.2.6.8 and 6.1.1.4'

loop_
_geom_angle_atom_site_label_1
_geom_angle_atom_site_label_2
_geom_angle_atom_site_label_3
_geom_angle
_geom_angle_site_symmetry_1
_geom_angle_site_symmetry_3
_geom_angle_publ_flag
C1 Au1 P1 176.4(5) . . .
C10 Au2 P2 174.7(4) . . .
C111 P1 C101 104.5(8) . . ?
C111 P1 C121 103.7(7) . . ?
C101 P1 C121 109.6(6) . . ?
C111 P1 Au1 114.5(5) . . ?
C101 P1 Au1 114.1(6) . . ?
C121 P1 Au1 109.8(5) . . ?
C221 P2 C201 105.3(6) . . ?
C221 P2 C211 104.7(7) . . ?
C201 P2 C211 108.2(7) . . ?
C221 P2 Au2 112.9(5) . . ?
C201 P2 Au2 108.7(6) . . ?
C211 P2 Au2 116.4(4) . . ?
C2 C1 Au1 173.1(13) . . .
C1 C2 C3 176.2(19) . . .
C4 C3 C2 128.4(16) . . ?
C4 C3 S1 113.1(13) . . ?
C2 C3 S1 118.4(13) . . ?
C3 C4 C5 111.1(14) . . ?
C6 C5 C4 113.5(13) . . ?
C6 C5 S2 110.6(11) . . ?
C4 C5 S2 135.9(12) . . ?
C5 C6 C7 113.5(14) . . ?
C5 C6 S1 112.2(12) . . ?
C7 C6 S1 134.3(14) . . ?
C6 S1 C3 89.9(8) . . .
C5 S2 C8 92.1(7) . . .
C8 C7 C6 113.8(16) . . ?
C7 C8 C9 129.2(15) . . ?
C7 C8 S2 110.0(13) . . ?
C9 C8 S2 120.5(11) . . ?
C10 C9 C8 172.0(16) . . .
C9 C10 Au2 174.3(12) . . .
C106 C101 C102 118.8(15) . . ?
C106 C101 P1 122.6(13) . . ?
C102 C101 P1 118.6(14) . . ?
C101 C102 C103 121.6(18) . . ?
C104 C103 C102 118.7(19) . . ?
C103 C104 C105 121.6(19) . . ?
C104 C105 C106 119(2) . . ?
C101 C106 C105 120.2(19) . . ?
C116 C111 C112 118.7(13) . . ?
C116 C111 P1 124.2(12) . . ?
C112 C111 P1 116.7(12) . . ?
C111 C112 C113 121.2(16) . . ?
C114 C113 C112 118.5(17) . . ?
C113 C114 C115 120.7(14) . . ?
C116 C115 C114 120.3(16) . . ?
C111 C116 C115 120.6(15) . . ?
C126 C121 C122 120.3(15) . . ?
C126 C121 P1 117.6(10) . . ?
C122 C121 P1 122.0(13) . . ?
C123 C122 C121 116.2(18) . . ?
C122 C123 C124 121.8(16) . . ?
C125 C124 C123 120.2(18) . . ?
C124 C125 C126 122.4(19) . . ?
C125 C126 C121 119.0(15) . . ?
C206 C201 C202 117.2(14) . . ?
C206 C201 P2 119.2(13) . . ?
C202 C201 P2 123.5(12) . . ?
C203 C202 C201 122.3(17) . . ?
C202 C203 C204 118.1(18) . . ?
C205 C204 C203 119.9(15) . . ?
C204 C205 C206 120.1(15) . . ?
C201 C206 C205 122.4(16) . . ?
C212 C211 C216 119.9(13) . . ?
C212 C211 P2 121.7(9) . . ?
C216 C211 P2 118.4(11) . . ?
C213 C212 C211 121.2(12) . . ?
C212 C213 C214 118.5(17) . . ?
C213 C214 C215 120.4(15) . . ?
C216 C215 C214 120.7(13) . . ?
C215 C216 C211 119.2(15) . . ?
C222 C221 C226 120.1(13) . . ?
C222 C221 P2 118.1(9) . . ?
C226 C221 P2 121.8(12) . . ?
C221 C222 C223 120.9(13) . . ?
C224 C223 C222 117.2(16) . . ?
C225 C224 C223 122.1(15) . . ?
C224 C225 C226 120.4(14) . . ?
C221 C226 C225 119.2(16) . . ?

loop_
_geom_bond_atom_site_label_1
_geom_bond_atom_site_label_2
_geom_bond_distance
_geom_bond_site_symmetry_2
_geom_bond_publ_flag
Au1 C1 1.979(19) . .
Au1 P1 2.271(4) . .
Au2 C10 1.992(14) . .
Au2 P2 2.279(4) . .
P1 C111 1.799(15) . ?
P1 C101 1.809(14) . ?
P1 C121 1.832(15) . ?
P2 C221 1.791(14) . ?
P2 C201 1.801(15) . ?
P2 C211 1.832(14) . ?
C1 C2 1.23(3) . .
C2 C3 1.42(2) . .
C3 C4 1.36(2) . ?
C3 S1 1.763(17) . .
C4 C5 1.42(2) . ?
C5 C6 1.38(2) . ?
C5 S2 1.729(14) . .
C6 C7 1.41(2) . ?
C6 S1 1.721(15) . .
S2 C8 1.768(17) . .
C7 C8 1.36(2) . ?
C8 C9 1.43(2) . ?
C9 C10 1.18(2) . ?
C101 C106 1.37(3) . ?
C101 C102 1.39(2) . ?
C102 C103 1.40(2) . ?
C103 C104 1.34(3) . ?
C104 C105 1.39(3) . ?
C105 C106 1.41(2) . ?
C111 C116 1.38(2) . ?
C111 C112 1.40(2) . ?
C112 C113 1.42(2) . ?
C113 C114 1.38(3) . ?
C114 C115 1.40(3) . ?
C115 C116 1.40(2) . ?
C121 C126 1.40(2) . ?
C121 C122 1.43(2) . ?
C122 C123 1.39(3) . ?
C123 C124 1.40(3) . ?
C124 C125 1.32(2) . ?
C125 C126 1.37(2) . ?
C201 C206 1.36(2) . ?
C201 C202 1.42(3) . ?
C202 C203 1.36(2) . ?
C203 C204 1.45(3) . ?
C204 C205 1.35(3) . ?
C205 C206 1.40(2) . ?
C211 C212 1.39(2) . ?
C211 C216 1.398(16) . ?
C212 C213 1.38(2) . ?
C213 C214 1.387(18) . ?
C214 C215 1.40(3) . ?
C215 C216 1.37(2) . ?
C221 C222 1.37(2) . ?
C221 C226 1.398(15) . ?
C222 C223 1.44(2) . ?
C223 C224 1.40(2) . ?
C224 C225 1.35(3) . ?
C225 C226 1.42(2) . ?
